data_4343547
loop_
_publ_author_name
'Vologzhanina, Anna V.'
'Belov, Alexander S.'
'Novikov, Valentin V.'
'Dolganov, Alexander V.'
'Romanenko, Galina V.'
'Ovcharenko, Victor I.'
'Korlyukov, Alexander A.'
'Buzin, Mikhail I.'
'Voloshin, Yan Z.'

_publ_section_title
;
 Synthesis and Temperature-Induced Structural Phase and Spin Transitions
 in Hexadecylboron-Capped Cobalt(II) Hexachloroclathrochelate and Its
 Diamagnetic Iron(II)-Encapsulating Analogue.
;
_journal_issue 12
_journal_name_full 'Inorganic chemistry'
_journal_page_first 5827
_journal_page_last 5838
_journal_paper_doi 10.1021/acs.inorgchem.5b00546
_journal_volume 54
_journal_year 2015
_chemical_formula_moiety 'C38 H66 B2 Cl6 Co N6 O6'
_chemical_formula_sum 'C38 H66 B2 Cl6 Co N6 O6'
_chemical_formula_weight 996.22
_chemical_name_systematic
;
 ? 
;
_space_group_IT_number 15
_symmetry_cell_setting monoclinic
_symmetry_space_group_name_Hall '-C 2yc'
_symmetry_space_group_name_H-M 'C 1 2/c 1'
_atom_sites_solution_hydrogens geom
_atom_sites_solution_primary direct
_atom_sites_solution_secondary difmap
_audit_creation_method SHELXL-97
_cell_angle_alpha 90.00
_cell_angle_beta 101.675(5)
_cell_angle_gamma 90.00
_cell_formula_units_Z 4
_cell_length_a 45.321(3)
_cell_length_b 7.9660(10)
_cell_length_c 14.0030(10)
_cell_measurement_reflns_used 1716
_cell_measurement_temperature 293(2)
_cell_measurement_theta_max 19.58
_cell_measurement_theta_min 2.93
_cell_volume 4950.9(8)
_computing_cell_refinement 'APEX2 (Bruker, 2005)'
_computing_data_collection 'APEX2 (Bruker, 2005)'
_computing_data_reduction 'APEX2 (Bruker, 2005)'
_computing_molecular_graphics 'SHELXTL ver. 5.1 (Sheldrick, 2008)'
_computing_publication_material 'SHELXTL ver. 5.1 (Sheldrick, 2008)'
_computing_structure_refinement 'SHELXTL ver. 5.1 (Sheldrick, 2008)'
_computing_structure_solution 'SHELXTL ver. 5.1 (Sheldrick, 2008)'
_diffrn_ambient_temperature 293(2)
_diffrn_measured_fraction_theta_full 0.993
_diffrn_measured_fraction_theta_max 0.993
_diffrn_measurement_device_type 'Bruker APEX-II CCD'
_diffrn_measurement_method '\f and \w scans'
_diffrn_radiation_monochromator graphite
_diffrn_radiation_source 'fine-focus sealed tube'
_diffrn_radiation_type MoK\a
_diffrn_radiation_wavelength 0.71073
_diffrn_reflns_av_R_equivalents 0.0925
_diffrn_reflns_av_sigmaI/netI 0.1261
_diffrn_reflns_limit_h_max 55
_diffrn_reflns_limit_h_min -53
_diffrn_reflns_limit_k_max 4
_diffrn_reflns_limit_k_min -9
_diffrn_reflns_limit_l_max 17
_diffrn_reflns_limit_l_min -17
_diffrn_reflns_number 14276
_diffrn_reflns_theta_full 26.00
_diffrn_reflns_theta_max 26.00
_diffrn_reflns_theta_min 1.84
_diffrn_standards_number 0
_exptl_absorpt_coefficient_mu 0.718
_exptl_absorpt_correction_T_max 0.3679
_exptl_absorpt_correction_T_min 0.2770
_exptl_absorpt_correction_type multi-scan
_exptl_absorpt_process_details 'SADABS (Sheldrick, 1998)'
_exptl_crystal_colour brown
_exptl_crystal_density_diffrn 1.337
_exptl_crystal_density_method 'not measured'
_exptl_crystal_description plate
_exptl_crystal_F_000 2092
_exptl_crystal_size_max 0.45
_exptl_crystal_size_mid 0.35
_exptl_crystal_size_min 0.01
_refine_diff_density_max 0.412
_refine_diff_density_min -0.361
_refine_diff_density_rms 0.059
_refine_ls_extinction_method none
_refine_ls_goodness_of_fit_ref 0.894
_refine_ls_hydrogen_treatment constr
_refine_ls_matrix_type full
_refine_ls_number_parameters 260
_refine_ls_number_reflns 4830
_refine_ls_number_restraints 4
_refine_ls_restrained_S_all 0.894
_refine_ls_R_factor_all 0.1330
_refine_ls_R_factor_gt 0.0440
_refine_ls_shift/su_max 0.002
_refine_ls_shift/su_mean 0.000
_refine_ls_structure_factor_coef Fsqd
_refine_ls_weighting_details 'calc w=1/[\s^2^(Fo^2^)+(0.0050P)^2^+0.0000P] where P=(Fo^2^+2Fc^2^)/3'
_refine_ls_weighting_scheme calc
_refine_ls_wR_factor_gt 0.0725
_refine_ls_wR_factor_ref 0.0856
_reflns_number_gt 1908
_reflns_number_total 4830
_reflns_threshold_expression I>2\s(I)
_cod_data_source_file ic5b00546_si_002.cif
_cod_data_source_block al17a_295
_cod_depositor_comments
;
The following automatic conversions were performed:

'_symmetry_cell_setting' value 'Monoclinic' changed to 'monoclinic'
according to
/usr/data/users/saulius/crontab/automatic-downloads/current/ACS/lib/dictionaries/cif_core.dic
dictionary named 'cif_core.dic' version 2.4.2 from 2011-04-26.

Automatic conversion script
Id: cif_fix_values 3271 2015-04-21 07:52:19Z andrius 
;
_cod_original_sg_symbol_H-M 'C 2/c'
_cod_database_code 4343547

loop_
_symmetry_equiv_pos_as_xyz
'x, y, z'
'-x, y, -z+1/2'
'x+1/2, y+1/2, z'
'-x+1/2, y+1/2, -z+1/2'
'-x, -y, -z'
'x, -y, z-1/2'
'-x+1/2, -y+1/2, -z'
'x+1/2, -y+1/2, z-1/2'

loop_
_atom_site_label
_atom_site_type_symbol
_atom_site_fract_x
_atom_site_fract_y
_atom_site_fract_z
_atom_site_U_iso_or_equiv
_atom_site_adp_type
_atom_site_occupancy
_atom_site_symmetry_multiplicity
_atom_site_calc_flag
_atom_site_refinement_flags
_atom_site_disorder_assembly
_atom_site_disorder_group
Co1 Co 0.0000 0.48473(10) 0.2500 0.0552(3) Uani 1 2 d S . .
Cl1 Cl 0.03657(2) 1.00814(13) 0.25845(7) 0.0708(3) Uani 1 1 d . . .
Cl2 Cl 0.02653(2) 0.22958(14) -0.00231(7) 0.0716(3) Uani 1 1 d . . .
Cl3 Cl -0.04665(2) 0.24215(14) -0.02613(7) 0.0715(3) Uani 1 1 d . . .
B1 B 0.06986(10) 0.4854(6) 0.2691(3) 0.0481(12) Uani 1 1 d . . .
O1 O 0.05819(6) 0.6661(3) 0.26209(16) 0.0514(7) Uani 1 1 d . . .
O2 O 0.05441(6) 0.3923(3) 0.17794(17) 0.0521(7) Uani 1 1 d . . .
O3 O -0.06195(5) 0.4031(3) 0.14332(16) 0.0544(7) Uani 1 1 d . . .
N1 N 0.02807(7) 0.6822(4) 0.2550(2) 0.0454(8) Uani 1 1 d . . .
N2 N 0.02408(8) 0.3905(4) 0.1605(2) 0.0468(8) Uani 1 1 d . . .
N3 N -0.03209(7) 0.3946(4) 0.1434(2) 0.0475(8) Uani 1 1 d . . .
C1 C 0.01621(7) 0.8292(5) 0.2531(2) 0.0432(10) Uani 1 1 d . . .
C2 C 0.00957(10) 0.3201(5) 0.0823(3) 0.0483(11) Uani 1 1 d . . .
C3 C -0.02342(9) 0.3241(4) 0.0720(2) 0.0449(10) Uani 1 1 d . . .
C4 C 0.10421(7) 0.4831(5) 0.2751(2) 0.0591(11) Uani 1 1 d . . .
H4A H 0.1137 0.5532 0.3293 0.071 Uiso 1 1 calc R . .
H4B H 0.1114 0.3694 0.2891 0.071 Uiso 1 1 calc R . .
C5 C 0.11431(8) 0.5431(5) 0.1836(3) 0.0661(12) Uani 1 1 d . . .
H5A H 0.1020 0.4879 0.1276 0.079 Uiso 1 1 calc R . .
H5B H 0.1105 0.6627 0.1765 0.079 Uiso 1 1 calc R . .
C6 C 0.14686(8) 0.5120(5) 0.1818(2) 0.0677(12) Uani 1 1 d . . .
H6A H 0.1514 0.3948 0.1969 0.081 Uiso 1 1 calc R . .
H6B H 0.1592 0.5787 0.2327 0.081 Uiso 1 1 calc R . .
C7 C 0.15551(8) 0.5530(5) 0.0858(3) 0.0730(13) Uani 1 1 d . . .
H7A H 0.1421 0.4922 0.0346 0.088 Uiso 1 1 calc R . .
H7B H 0.1521 0.6718 0.0731 0.088 Uiso 1 1 calc R . .
C8 C 0.18747(8) 0.5133(6) 0.0786(3) 0.0753(13) Uani 1 1 d . . .
H8A H 0.2009 0.5788 0.1273 0.090 Uiso 1 1 calc R . .
H8B H 0.1913 0.3957 0.0945 0.090 Uiso 1 1 calc R . .
C9 C 0.19518(8) 0.5466(6) -0.0192(3) 0.0785(14) Uani 1 1 d . . .
H9A H 0.1817 0.4812 -0.0678 0.094 Uiso 1 1 calc R . .
H9B H 0.1913 0.6641 -0.0350 0.094 Uiso 1 1 calc R . .
C10 C 0.22686(9) 0.5075(6) -0.0276(3) 0.0787(13) Uani 1 1 d . . .
H10A H 0.2403 0.5745 0.0202 0.094 Uiso 1 1 calc R . .
H10B H 0.2308 0.3906 -0.0103 0.094 Uiso 1 1 calc R . .
C11 C 0.23469(9) 0.5368(6) -0.1249(3) 0.0836(15) Uani 1 1 d . . .
H11A H 0.2214 0.4681 -0.1724 0.100 Uiso 1 1 calc R . .
H11B H 0.2303 0.6532 -0.1427 0.100 Uiso 1 1 calc R . .
C12 C 0.26618(9) 0.5017(6) -0.1339(3) 0.0836(14) Uani 1 1 d . . .
H12A H 0.2705 0.3848 -0.1173 0.100 Uiso 1 1 calc R . .
H12B H 0.2795 0.5689 -0.0858 0.100 Uiso 1 1 calc R . .
C13 C 0.27395(9) 0.5335(6) -0.2306(3) 0.0820(14) Uani 1 1 d . . .
H13A H 0.2690 0.6494 -0.2481 0.098 Uiso 1 1 calc R . .
H13B H 0.2611 0.4635 -0.2783 0.098 Uiso 1 1 calc R . .
C14 C 0.30587(9) 0.5035(6) -0.2396(3) 0.0850(15) Uani 1 1 d . . .
H14A H 0.3188 0.5714 -0.1908 0.102 Uiso 1 1 calc R . .
H14B H 0.3107 0.3869 -0.2236 0.102 Uiso 1 1 calc R . .
C15 C 0.31366(9) 0.5394(6) -0.3355(3) 0.0853(15) Uani 1 1 d . B .
H15A H 0.3081 0.6548 -0.3526 0.102 Uiso 1 1 calc R . .
H15B H 0.3013 0.4683 -0.3838 0.102 Uiso 1 1 calc R . .
C16 C 0.34585(9) 0.5160(6) -0.3439(3) 0.0930(15) Uani 1 1 d . . .
H16A H 0.3585 0.5751 -0.2903 0.112 Uiso 1 1 calc R A 1
H16B H 0.3506 0.3975 -0.3357 0.112 Uiso 1 1 calc R A 1
C17A C 0.3541(3) 0.573(2) -0.4355(12) 0.0926(13) Uiso 0.50 1 d PD B 1
H17A H 0.3500 0.6919 -0.4435 0.111 Uiso 0.50 1 calc PR B 1
H17B H 0.3415 0.5150 -0.4898 0.111 Uiso 0.50 1 calc PR B 1
C18A C 0.3864(3) 0.5413(18) -0.4386(7) 0.0926(13) Uiso 0.50 1 d PD B 1
H18A H 0.3907 0.4222 -0.4309 0.111 Uiso 0.50 1 calc PR B 1
H18B H 0.3992 0.5998 -0.3850 0.111 Uiso 0.50 1 calc PR B 1
C19A C 0.3933(2) 0.6008(13) -0.5336(6) 0.0926(13) Uiso 0.50 1 d PD B 1
H19A H 0.4143 0.5852 -0.5329 0.139 Uiso 0.50 1 calc PR B 1
H19B H 0.3883 0.7177 -0.5424 0.139 Uiso 0.50 1 calc PR B 1
H19C H 0.3816 0.5375 -0.5863 0.139 Uiso 0.50 1 calc PR B 1
C17B C 0.3524(3) 0.533(2) -0.4449(11) 0.0926(13) Uiso 0.50 1 d PD B 2
H17C H 0.3404 0.4492 -0.4853 0.111 Uiso 0.50 1 calc PR B 2
H17D H 0.3446 0.6418 -0.4696 0.111 Uiso 0.50 1 calc PR B 2
C18B C 0.3837(3) 0.5209(18) -0.4638(7) 0.0926(13) Uiso 0.50 1 d PD B 2
H18C H 0.3915 0.4110 -0.4420 0.111 Uiso 0.50 1 calc PR B 2
H18D H 0.3960 0.6031 -0.4228 0.111 Uiso 0.50 1 calc PR B 2
C19B C 0.3884(2) 0.5450(13) -0.5664(6) 0.0926(13) Uiso 0.50 1 d PD B 2
H19D H 0.4092 0.5246 -0.5683 0.139 Uiso 0.50 1 calc PR B 2
H19E H 0.3832 0.6580 -0.5871 0.139 Uiso 0.50 1 calc PR B 2
H19F H 0.3759 0.4679 -0.6092 0.139 Uiso 0.50 1 calc PR B 2

loop_
_atom_site_aniso_label
_atom_site_aniso_U_11
_atom_site_aniso_U_22
_atom_site_aniso_U_33
_atom_site_aniso_U_23
_atom_site_aniso_U_13
_atom_site_aniso_U_12
Co1 0.0560(5) 0.0601(6) 0.0504(5) 0.000 0.0129(4) 0.000
Cl1 0.0784(8) 0.0445(7) 0.0876(8) -0.0007(7) 0.0119(7) -0.0105(7)
Cl2 0.0862(8) 0.0844(9) 0.0476(6) -0.0136(6) 0.0215(6) 0.0120(7)
Cl3 0.0768(8) 0.0868(9) 0.0467(6) -0.0192(6) 0.0022(6) -0.0061(7)
B1 0.058(3) 0.047(3) 0.041(3) 0.000(3) 0.013(3) 0.000(3)
O1 0.0503(18) 0.0521(19) 0.0518(16) -0.0022(13) 0.0100(15) -0.0056(14)
O2 0.0462(18) 0.0618(19) 0.0487(17) -0.0091(14) 0.0105(15) 0.0007(14)
O3 0.0456(18) 0.072(2) 0.0440(16) -0.0111(14) 0.0053(14) -0.0033(14)
N1 0.052(2) 0.044(2) 0.0402(19) -0.0001(17) 0.0092(18) -0.0034(17)
N2 0.056(2) 0.044(2) 0.041(2) 0.0003(17) 0.013(2) -0.0016(18)
N3 0.061(2) 0.046(2) 0.0359(18) -0.0066(16) 0.0100(19) -0.0033(18)
C1 0.062(3) 0.041(2) 0.0264(19) -0.0024(19) 0.009(2) -0.0094(19)
C2 0.070(3) 0.043(3) 0.033(2) 0.008(2) 0.014(2) 0.006(2)
C3 0.064(3) 0.033(2) 0.034(2) 0.0021(19) 0.001(2) -0.003(2)
C4 0.052(3) 0.071(3) 0.055(2) -0.002(2) 0.012(2) 0.002(2)
C5 0.050(3) 0.083(4) 0.068(3) -0.001(2) 0.018(2) 0.002(2)
C6 0.055(3) 0.089(3) 0.061(3) 0.000(3) 0.016(2) -0.001(3)
C7 0.061(3) 0.098(4) 0.063(3) 0.007(3) 0.021(3) -0.003(3)
C8 0.064(3) 0.097(4) 0.068(3) -0.001(3) 0.021(3) -0.004(3)
C9 0.069(3) 0.102(4) 0.071(3) 0.002(3) 0.029(3) -0.001(3)
C10 0.068(3) 0.105(4) 0.066(3) -0.004(3) 0.020(3) 0.000(3)
C11 0.076(3) 0.107(4) 0.075(3) -0.003(3) 0.033(3) 0.000(3)
C12 0.078(3) 0.107(4) 0.071(3) -0.012(3) 0.028(3) -0.001(3)
C13 0.079(3) 0.101(4) 0.072(3) 0.004(3) 0.030(3) 0.006(3)
C14 0.081(4) 0.104(4) 0.076(3) -0.008(3) 0.029(3) 0.000(3)
C15 0.076(3) 0.105(4) 0.082(3) -0.003(3) 0.031(3) 0.003(3)
C16 0.082(4) 0.122(4) 0.077(3) -0.007(3) 0.021(3) 0.005(3)

loop_
_atom_type_symbol
_atom_type_description
_atom_type_scat_dispersion_real
_atom_type_scat_dispersion_imag
_atom_type_scat_source
C C 0.0033 0.0016 'International Tables Vol C Tables 4.2.6.8 and 6.1.1.4'
H H 0.0000 0.0000 'International Tables Vol C Tables 4.2.6.8 and 6.1.1.4'
B B 0.0013 0.0007 'International Tables Vol C Tables 4.2.6.8 and 6.1.1.4'
N N 0.0061 0.0033 'International Tables Vol C Tables 4.2.6.8 and 6.1.1.4'
O O 0.0106 0.0060 'International Tables Vol C Tables 4.2.6.8 and 6.1.1.4'
Cl Cl 0.1484 0.1585 'International Tables Vol C Tables 4.2.6.8 and 6.1.1.4'
Co Co 0.3494 0.9721 'International Tables Vol C Tables 4.2.6.8 and 6.1.1.4'

loop_
_geom_angle_atom_site_label_1
_geom_angle_atom_site_label_2
_geom_angle_atom_site_label_3
_geom_angle
_geom_angle_site_symmetry_1
_geom_angle_site_symmetry_3
N2 Co1 N2 135.18(17) . 2
N2 Co1 N3 85.70(12) . 2
N2 Co1 N3 78.51(13) 2 2
N2 Co1 N3 78.51(13) . .
N2 Co1 N3 85.70(12) 2 .
N3 Co1 N3 137.83(17) 2 .
N2 Co1 N1 83.83(12) . .
N2 Co1 N1 134.63(12) 2 .
N3 Co1 N1 83.98(12) 2 .
N3 Co1 N1 131.79(12) . .
N2 Co1 N1 134.63(12) . 2
N2 Co1 N1 83.83(12) 2 2
N3 Co1 N1 131.79(12) 2 2
N3 Co1 N1 83.98(12) . 2
N1 Co1 N1 77.39(19) . 2
O3 B1 O2 109.2(3) 2 .
O3 B1 O1 109.1(3) 2 .
O2 B1 O1 108.1(3) . .
O3 B1 C4 110.9(3) 2 .
O2 B1 C4 109.2(3) . .
O1 B1 C4 110.3(3) . .
N1 O1 B1 115.1(3) . .
N2 O2 B1 116.0(3) . .
N3 O3 B1 115.2(3) . 2
C1 N1 O1 119.9(3) . .
C1 N1 Co1 116.8(3) . .
O1 N1 Co1 123.2(2) . .
C2 N2 O2 119.1(3) . .
C2 N2 Co1 117.0(3) . .
O2 N2 Co1 123.9(2) . .
C3 N3 O3 119.2(3) . .
C3 N3 Co1 116.8(3) . .
O3 N3 Co1 124.0(2) . .
N1 C1 C1 114.5(2) . 2
N1 C1 Cl1 123.0(3) . .
C1 C1 Cl1 122.56(13) 2 .
N2 C2 C3 114.1(3) . .
N2 C2 Cl2 123.6(3) . .
C3 C2 Cl2 122.3(3) . .
N3 C3 C2 113.6(3) . .
N3 C3 Cl3 124.7(3) . .
C2 C3 Cl3 121.8(3) . .
C5 C4 B1 115.0(3) . .
C5 C4 H4A 108.5 . .
B1 C4 H4A 108.5 . .
C5 C4 H4B 108.5 . .
B1 C4 H4B 108.5 . .
H4A C4 H4B 107.5 . .
C6 C5 C4 115.2(3) . .
C6 C5 H5A 108.5 . .
C4 C5 H5A 108.5 . .
C6 C5 H5B 108.5 . .
C4 C5 H5B 108.5 . .
H5A C5 H5B 107.5 . .
C5 C6 C7 114.3(3) . .
C5 C6 H6A 108.7 . .
C7 C6 H6A 108.7 . .
C5 C6 H6B 108.7 . .
C7 C6 H6B 108.7 . .
H6A C6 H6B 107.6 . .
C8 C7 C6 116.1(3) . .
C8 C7 H7A 108.3 . .
C6 C7 H7A 108.3 . .
C8 C7 H7B 108.3 . .
C6 C7 H7B 108.3 . .
H7A C7 H7B 107.4 . .
C9 C8 C7 115.3(3) . .
C9 C8 H8A 108.4 . .
C7 C8 H8A 108.4 . .
C9 C8 H8B 108.4 . .
C7 C8 H8B 108.4 . .
H8A C8 H8B 107.5 . .
C10 C9 C8 116.0(3) . .
C10 C9 H9A 108.3 . .
C8 C9 H9A 108.3 . .
C10 C9 H9B 108.3 . .
C8 C9 H9B 108.3 . .
H9A C9 H9B 107.4 . .
C11 C10 C9 116.6(3) . .
C11 C10 H10A 108.1 . .
C9 C10 H10A 108.1 . .
C11 C10 H10B 108.1 . .
C9 C10 H10B 108.1 . .
H10A C10 H10B 107.3 . .
C12 C11 C10 117.2(4) . .
C12 C11 H11A 108.0 . .
C10 C11 H11A 108.0 . .
C12 C11 H11B 108.0 . .
C10 C11 H11B 108.0 . .
H11A C11 H11B 107.2 . .
C11 C12 C13 117.0(4) . .
C11 C12 H12A 108.1 . .
C13 C12 H12A 108.1 . .
C11 C12 H12B 108.1 . .
C13 C12 H12B 108.1 . .
H12A C12 H12B 107.3 . .
C12 C13 C14 117.4(4) . .
C12 C13 H13A 108.0 . .
C14 C13 H13A 108.0 . .
C12 C13 H13B 108.0 . .
C14 C13 H13B 108.0 . .
H13A C13 H13B 107.2 . .
C15 C14 C13 117.1(4) . .
C15 C14 H14A 108.0 . .
C13 C14 H14A 108.0 . .
C15 C14 H14B 108.0 . .
C13 C14 H14B 108.0 . .
H14A C14 H14B 107.3 . .
C14 C15 C16 117.4(4) . .
C14 C15 H15A 107.9 . .
C16 C15 H15A 107.9 . .
C14 C15 H15B 107.9 . .
C16 C15 H15B 107.9 . .
H15A C15 H15B 107.2 . .
C17A C16 C15 116.8(6) . .
C17A C16 C17B 13.0(11) . .
C15 C16 C17B 116.2(6) . .
C17A C16 H16A 108.1 . .
C15 C16 H16A 108.1 . .
C17B C16 H16A 118.9 . .
C17A C16 H16B 108.1 . .
C15 C16 H16B 108.1 . .
C17B C16 H16B 96.9 . .
H16A C16 H16B 107.3 . .
C16 C17A C18A 113.3(11) . .
C16 C17A H17A 108.9 . .
C18A C17A H17A 108.9 . .
C16 C17A H17B 108.9 . .
C18A C17A H17B 108.9 . .
H17A C17A H17B 107.7 . .
C17A C18A C19A 110.7(11) . .
C17A C18A H18A 109.5 . .
C19A C18A H18A 109.5 . .
C17A C18A H18B 109.5 . .
C19A C18A H18B 109.5 . .
H18A C18A H18B 108.1 . .
C18A C19A H19A 109.5 . .
C18A C19A H19B 109.5 . .
H19A C19A H19B 109.5 . .
C18A C19A H19C 109.5 . .
H19A C19A H19C 109.5 . .
H19B C19A H19C 109.5 . .
C18B C17B C16 122.2(10) . .
C18B C17B H17C 106.8 . .
C16 C17B H17C 106.8 . .
C18B C17B H17D 106.8 . .
C16 C17B H17D 106.8 . .
H17C C17B H17D 106.6 . .
C17B C18B C19B 118.8(11) . .
C17B C18B H18C 107.6 . .
C19B C18B H18C 107.6 . .
C17B C18B H18D 107.6 . .
C19B C18B H18D 107.6 . .
H18C C18B H18D 107.0 . .
C18B C19B H19D 109.5 . .
C18B C19B H19E 109.5 . .
H19D C19B H19E 109.5 . .
C18B C19B H19F 109.5 . .
H19D C19B H19F 109.5 . .
H19E C19B H19F 109.5 . .

loop_
_geom_bond_atom_site_label_1
_geom_bond_atom_site_label_2
_geom_bond_distance
_geom_bond_site_symmetry_2
Co1 N2 1.970(3) .
Co1 N2 1.970(3) 2
Co1 N3 1.995(3) 2
Co1 N3 1.995(3) .
Co1 N1 2.015(3) .
Co1 N1 2.015(3) 2
Cl1 C1 1.692(4) .
Cl2 C2 1.698(4) .
Cl3 C3 1.684(4) .
B1 O3 1.497(4) 2
B1 O2 1.519(5) .
B1 O1 1.530(5) .
B1 C4 1.542(5) .
O1 N1 1.355(3) .
O2 N2 1.347(3) .
O3 N3 1.354(3) .
O3 B1 1.497(4) 2
N1 C1 1.286(4) .
N2 C2 1.286(4) .
N3 C3 1.277(4) .
C1 C1 1.455(6) 2
C2 C3 1.473(5) .
C4 C5 1.522(4) .
C4 H4A 0.9700 .
C4 H4B 0.9700 .
C5 C6 1.501(4) .
C5 H5A 0.9700 .
C5 H5B 0.9700 .
C6 C7 1.511(4) .
C6 H6A 0.9700 .
C6 H6B 0.9700 .
C7 C8 1.506(4) .
C7 H7A 0.9700 .
C7 H7B 0.9700 .
C8 C9 1.504(4) .
C8 H8A 0.9700 .
C8 H8B 0.9700 .
C9 C10 1.497(4) .
C9 H9A 0.9700 .
C9 H9B 0.9700 .
C10 C11 1.494(4) .
C10 H10A 0.9700 .
C10 H10B 0.9700 .
C11 C12 1.485(5) .
C11 H11A 0.9700 .
C11 H11B 0.9700 .
C12 C13 1.487(4) .
C12 H12A 0.9700 .
C12 H12B 0.9700 .
C13 C14 1.496(5) .
C13 H13A 0.9700 .
C13 H13B 0.9700 .
C14 C15 1.485(4) .
C14 H14A 0.9700 .
C14 H14B 0.9700 .
C15 C16 1.499(5) .
C15 H15A 0.9700 .
C15 H15B 0.9700 .
C16 C17A 1.476(16) .
C16 C17B 1.509(16) .
C16 H16A 0.9700 .
C16 H16B 0.9700 .
C17A C18A 1.495(5) .
C17A H17A 0.9700 .
C17A H17B 0.9700 .
C18A C19A 1.504(5) .
C18A H18A 0.9700 .
C18A H18B 0.9700 .
C19A H19A 0.9600 .
C19A H19B 0.9600 .
C19A H19C 0.9600 .
C17B C18B 1.498(5) .
C17B H17C 0.9700 .
C17B H17D 0.9700 .
C18B C19B 1.507(5) .
C18B H18C 0.9700 .
C18B H18D 0.9700 .
C19B H19D 0.9600 .
C19B H19E 0.9600 .
C19B H19F 0.9600 .

loop_
_geom_torsion_atom_site_label_1
_geom_torsion_atom_site_label_2
_geom_torsion_atom_site_label_3
_geom_torsion_atom_site_label_4
_geom_torsion
_geom_torsion_site_symmetry_1
_geom_torsion_site_symmetry_4
O3 B1 O1 N1 -58.8(4) 2 .
O2 B1 O1 N1 59.8(3) . .
C4 B1 O1 N1 179.1(3) . .
O3 B1 O2 N2 61.5(4) 2 .
O1 B1 O2 N2 -57.1(4) . .
C4 B1 O2 N2 -177.1(3) . .
B1 O1 N1 C1 177.0(3) . .
B1 O1 N1 Co1 -1.7(4) . .
N2 Co1 N1 C1 138.6(3) . .
N2 Co1 N1 C1 -67.8(3) 2 .
N3 Co1 N1 C1 -135.1(3) 2 .
N3 Co1 N1 C1 70.0(3) . .
N1 Co1 N1 C1 0.12(19) 2 .
N2 Co1 N1 O1 -42.7(2) . .
N2 Co1 N1 O1 110.9(3) 2 .
N3 Co1 N1 O1 43.6(2) 2 .
N3 Co1 N1 O1 -111.3(3) . .
N1 Co1 N1 O1 178.8(3) 2 .
B1 O2 N2 C2 177.0(3) . .
B1 O2 N2 Co1 -4.7(4) . .
N2 Co1 N2 C2 71.4(3) 2 .
N3 Co1 N2 C2 140.3(3) 2 .
N3 Co1 N2 C2 -0.4(3) . .
N1 Co1 N2 C2 -135.3(3) . .
N1 Co1 N2 C2 -69.8(3) 2 .
N2 Co1 N2 O2 -106.9(2) 2 .
N3 Co1 N2 O2 -38.0(2) 2 .
N3 Co1 N2 O2 -178.7(3) . .
N1 Co1 N2 O2 46.4(2) . .
N1 Co1 N2 O2 111.9(3) 2 .
B1 O3 N3 C3 179.0(3) 2 .
B1 O3 N3 Co1 -0.5(4) 2 .
N2 Co1 N3 C3 -0.3(2) . .
N2 Co1 N3 C3 -138.1(3) 2 .
N3 Co1 N3 C3 -70.5(2) 2 .
N1 Co1 N3 C3 70.5(3) . .
N1 Co1 N3 C3 137.6(3) 2 .
N2 Co1 N3 O3 179.2(3) . .
N2 Co1 N3 O3 41.3(2) 2 .
N3 Co1 N3 O3 108.9(2) 2 .
N1 Co1 N3 O3 -110.0(3) . .
N1 Co1 N3 O3 -42.9(2) 2 .
O1 N1 C1 C1 -179.1(3) . 2
Co1 N1 C1 C1 -0.3(5) . 2
O1 N1 C1 Cl1 0.3(5) . .
Co1 N1 C1 Cl1 179.05(17) . .
O2 N2 C2 C3 179.3(3) . .
Co1 N2 C2 C3 0.9(4) . .
O2 N2 C2 Cl2 -0.7(5) . .
Co1 N2 C2 Cl2 -179.06(17) . .
O3 N3 C3 C2 -178.7(3) . .
Co1 N3 C3 C2 0.8(4) . .
O3 N3 C3 Cl3 1.4(5) . .
Co1 N3 C3 Cl3 -179.12(18) . .
N2 C2 C3 N3 -1.1(5) . .
Cl2 C2 C3 N3 178.8(3) . .
N2 C2 C3 Cl3 178.8(3) . .
Cl2 C2 C3 Cl3 -1.2(4) . .
O3 B1 C4 C5 172.4(3) 2 .
O2 B1 C4 C5 52.0(5) . .
O1 B1 C4 C5 -66.6(4) . .
B1 C4 C5 C6 -169.3(4) . .
C4 C5 C6 C7 172.9(3) . .
C5 C6 C7 C8 -176.2(4) . .
C6 C7 C8 C9 176.9(4) . .
C7 C8 C9 C10 -179.9(4) . .
C8 C9 C10 C11 178.8(4) . .
C9 C10 C11 C12 178.9(4) . .
C10 C11 C12 C13 -179.1(4) . .
C11 C12 C13 C14 178.2(4) . .
C12 C13 C14 C15 -178.6(4) . .
C13 C14 C15 C16 177.7(4) . .
C14 C15 C16 C17A -172.4(7) . .
C14 C15 C16 C17B 173.1(8) . .
C15 C16 C17A C18A -178.8(8) . .
C17B C16 C17A C18A -88(5) . .
C16 C17A C18A C19A 179.7(9) . .
C17A C16 C17B C18B 81(4) . .
C15 C16 C17B C18B 177.3(10) . .
C16 C17B C18B C19B -178.2(11) . .
